data_7026887
loop_
_publ_author_name
'Javed, Saba'
'Hoffman, David M.'

_publ_section_title
;
 Synthesis of zinc trisubstituted hydrazido complexes and ortho-metalation
 of 4-(dimethylamino)pyridine.
;
_journal_issue 47
_journal_name_full 'Dalton transactions (Cambridge, England : 2003)'
_journal_page_first 11439
_journal_page_last 11444
_journal_paper_doi 10.1039/c0dt00847h
_journal_volume 39
_journal_year 2010
_chemical_formula_sum 'C14 H40 N4 Si2 Zn2'
_chemical_formula_weight 451.42
_chemical_name_systematic
;
?
;
_space_group_IT_number 2
_symmetry_cell_setting triclinic
_symmetry_space_group_name_Hall '-P 1'
_symmetry_space_group_name_H-M 'P -1'
_atom_sites_solution_hydrogens geom
_atom_sites_solution_primary direct
_atom_sites_solution_secondary difmap
_audit_creation_method SHELXL-97
_cell_angle_alpha 109.784(1)
_cell_angle_beta 107.771(1)
_cell_angle_gamma 97.884(1)
_cell_formula_units_Z 1
_cell_length_a 8.0256(6)
_cell_length_b 9.0317(7)
_cell_length_c 9.4274(7)
_cell_measurement_reflns_used 2493
_cell_measurement_temperature 223(2)
_cell_measurement_theta_max 25.08
_cell_measurement_theta_min 2.48
_cell_volume 589.87(8)
_computing_cell_refinement 'SAINT v7.12A (Bruker-Nonius, 2004)'
_computing_data_collection 'APEX2 v1.0-27 (Bruker-Nonius, 2005)'
_computing_data_reduction 'SAINT v7.12A (Bruker-Nonius, 2004)'
_computing_structure_refinement 'SHELXL v5.10 (G.M. Sheldrick, 1997)'
_computing_structure_solution 'SHELXS v5.10 (G.M. Sheldrick, 1997)'
_diffrn_ambient_temperature 223(2)
_diffrn_detector_area_resol_mean 4K
_diffrn_measured_fraction_theta_full 0.983
_diffrn_measured_fraction_theta_max 0.983
_diffrn_measurement_device_type 'Bruker APEX II CCD'
_diffrn_measurement_method CCD
_diffrn_radiation_monochromator graphite
_diffrn_radiation_source 'fine-focus sealed tube'
_diffrn_radiation_type MoK\a
_diffrn_radiation_wavelength 0.71073
_diffrn_reflns_av_R_equivalents 0.0160
_diffrn_reflns_av_sigmaI/netI 0.0145
_diffrn_reflns_limit_h_max 8
_diffrn_reflns_limit_h_min -9
_diffrn_reflns_limit_k_max 10
_diffrn_reflns_limit_k_min -10
_diffrn_reflns_limit_l_max 11
_diffrn_reflns_limit_l_min 0
_diffrn_reflns_number 3012
_diffrn_reflns_theta_full 25.08
_diffrn_reflns_theta_max 25.08
_diffrn_reflns_theta_min 2.48
_diffrn_standards_decay_% 0.0
_exptl_absorpt_coefficient_mu 2.137
_exptl_absorpt_correction_T_max 0.9611
_exptl_absorpt_correction_T_min 0.8543
_exptl_absorpt_correction_type empirical
_exptl_crystal_colour Colorless
_exptl_crystal_density_diffrn 1.271
_exptl_crystal_density_method 'not measured'
_exptl_crystal_description 'Prismatic block'
_exptl_crystal_F_000 240
_exptl_crystal_size_max 0.45
_exptl_crystal_size_mid 0.35
_exptl_crystal_size_min 0.30
_refine_diff_density_max 0.454
_refine_diff_density_min -0.313
_refine_diff_density_rms 0.049
_refine_ls_extinction_coef 0.030(2)
_refine_ls_extinction_expression Fc^*^=kFc[1+0.001xFc^2^\l^3^/sin(2\q)]^-1/4^
_refine_ls_extinction_method SHELXL
_refine_ls_goodness_of_fit_ref 1.034
_refine_ls_hydrogen_treatment mixed
_refine_ls_matrix_type full
_refine_ls_number_parameters 99
_refine_ls_number_reflns 2069
_refine_ls_number_restraints 2
_refine_ls_restrained_S_all 1.045
_refine_ls_R_factor_all 0.0247
_refine_ls_R_factor_gt 0.0227
_refine_ls_shift/su_max 0.036
_refine_ls_shift/su_mean 0.003
_refine_ls_structure_factor_coef Fsqd
_refine_ls_weighting_details 'calc w=1/[\s^2^(Fo^2^)+(0.0319P)^2^+0.3750P] where P=(Fo^2^+2Fc^2^)/3'
_refine_ls_weighting_scheme calc
_refine_ls_wR_factor_gt 0.0587
_refine_ls_wR_factor_ref 0.0604
_reflns_number_gt 1889
_reflns_number_total 2069
_reflns_threshold_expression >4sigma(I)
_cod_data_source_file c0dt00847h.txt
_cod_data_source_block k1025[ZnEt(N(SiMe3)NMe2)]2
_cod_depositor_comments
;
The following automatic conversions were performed:

'_symmetry_cell_setting' value 'Triclinic' changed to 'triclinic'
according to /home/saulius/struct/CIF-dictionaries/cif_core.dic
dictionary named 'cif_core.dic' version 2.4.2 from
2011-04-26.

'_exptl_absorpt_correction_type' value 'Empirical'
changed to 'empirical' according to
/home/saulius/struct/CIF-dictionaries/cif_core.dic dictionary named
'cif_core.dic' version 2.4.2 from 2011-04-26.

Automatic conversion script
Id: cif_fix_values 1891 2012-01-12 08:04:46Z andrius 
;
_cod_original_sg_symbol_H-M P-1
_cod_database_code 7026887

loop_
_symmetry_equiv_pos_as_xyz
'x, y, z'
'-x, -y, -z'

loop_
_atom_site_label
_atom_site_type_symbol
_atom_site_fract_x
_atom_site_fract_y
_atom_site_fract_z
_atom_site_U_iso_or_equiv
_atom_site_adp_type
_atom_site_occupancy
_atom_site_symmetry_multiplicity
_atom_site_calc_flag
_atom_site_refinement_flags
_atom_site_disorder_assembly
_atom_site_disorder_group
Zn Zn 0.36598(3) 0.58783(3) 0.51395(3) 0.02859(12) Uani 1 1 d . . .
Si Si 0.25497(8) 0.27030(7) 0.18454(7) 0.03119(16) Uani 1 1 d . . .
N1 N 0.4258(2) 0.4509(2) 0.3228(2) 0.0277(4) Uani 1 1 d . . .
N2 N 0.4569(3) 0.5177(2) 0.2047(2) 0.0334(4) Uani 1 1 d . . .
C1 C 0.1748(8) 0.6994(6) 0.5273(8) 0.0396(18) Uiso 0.55 1 d PD A 1
H1A H 0.0701 0.6462 0.4237 0.048 Uiso 0.55 1 calc PR A 1
H1B H 0.1353 0.6882 0.6126 0.048 Uiso 0.55 1 calc PR A 1
C2 C 0.2385(8) 0.8857(6) 0.5652(7) 0.0541(12) Uiso 0.55 1 d PD A 1
H2A H 0.1392 0.9349 0.5706 0.081 Uiso 0.55 1 calc PR A 1
H2B H 0.2750 0.8977 0.4797 0.081 Uiso 0.55 1 calc PR A 1
H2C H 0.3405 0.9396 0.6687 0.081 Uiso 0.55 1 calc PR A 1
C1' C 0.2033(10) 0.7271(9) 0.5679(10) 0.038(2) Uiso 0.45 1 d P A 2
H1A' H 0.0882 0.6548 0.5478 0.046 Uiso 0.45 1 calc PR A 2
H1B' H 0.2583 0.7955 0.6850 0.046 Uiso 0.45 1 calc PR A 2
C2' C 0.1595(10) 0.8384(9) 0.4801(9) 0.0614(17) Uiso 0.45 1 d PD A 2
H2A' H 0.0793 0.8982 0.5184 0.092 Uiso 0.45 1 calc PR A 2
H2B' H 0.1002 0.7733 0.3640 0.092 Uiso 0.45 1 calc PR A 2
H2C' H 0.2709 0.9148 0.5019 0.092 Uiso 0.45 1 calc PR A 2
C3 C 0.3320(4) 0.1344(3) 0.0340(3) 0.0499(6) Uani 1 1 d . A .
H3A H 0.3602 0.1893 -0.0316 0.075 Uiso 1 1 calc R . .
H3B H 0.2362 0.0341 -0.0359 0.075 Uiso 1 1 calc R . .
H3C H 0.4395 0.1091 0.0910 0.075 Uiso 1 1 calc R . .
C4 C 0.2016(4) 0.1590(3) 0.3069(3) 0.0445(6) Uani 1 1 d . A .
H4A H 0.1613 0.2275 0.3867 0.067 Uiso 1 1 calc R . .
H4B H 0.3096 0.1330 0.3622 0.067 Uiso 1 1 calc R . .
H4C H 0.1062 0.0589 0.2353 0.067 Uiso 1 1 calc R . .
C5 C 0.0444(3) 0.3146(3) 0.0755(3) 0.0514(7) Uani 1 1 d . A .
H5A H 0.0043 0.3850 0.1542 0.077 Uiso 1 1 calc R . .
H5B H -0.0500 0.2131 0.0072 0.077 Uiso 1 1 calc R . .
H5C H 0.0694 0.3688 0.0083 0.077 Uiso 1 1 calc R . .
C6 C 0.4132(4) 0.6736(3) 0.2360(3) 0.0451(6) Uani 1 1 d . A .
H6A H 0.4337 0.7161 0.1593 0.068 Uiso 1 1 calc R . .
H6B H 0.4899 0.7501 0.3461 0.068 Uiso 1 1 calc R . .
H6C H 0.2867 0.6587 0.2236 0.068 Uiso 1 1 calc R . .
C7 C 0.6434(3) 0.5338(4) 0.2162(3) 0.0463(6) Uani 1 1 d . A .
H7A H 0.6622 0.5768 0.1392 0.069 Uiso 1 1 calc R . .
H7B H 0.6679 0.4275 0.1912 0.069 Uiso 1 1 calc R . .
H7C H 0.7250 0.6077 0.3257 0.069 Uiso 1 1 calc R . .

loop_
_atom_site_aniso_label
_atom_site_aniso_U_11
_atom_site_aniso_U_22
_atom_site_aniso_U_33
_atom_site_aniso_U_23
_atom_site_aniso_U_13
_atom_site_aniso_U_12
Zn 0.02913(16) 0.03125(16) 0.03004(16) 0.01458(11) 0.01289(11) 0.01245(10)
Si 0.0319(3) 0.0324(3) 0.0273(3) 0.0111(3) 0.0098(2) 0.0080(2)
N1 0.0302(9) 0.0332(9) 0.0245(8) 0.0156(7) 0.0116(7) 0.0096(7)
N2 0.0383(10) 0.0407(11) 0.0263(9) 0.0191(8) 0.0133(8) 0.0089(8)
C3 0.0585(16) 0.0438(14) 0.0416(14) 0.0065(12) 0.0247(13) 0.0103(12)
C4 0.0483(14) 0.0409(13) 0.0415(13) 0.0175(11) 0.0160(11) 0.0034(11)
C5 0.0387(14) 0.0511(16) 0.0504(15) 0.0187(13) 0.0017(12) 0.0093(12)
C6 0.0583(16) 0.0445(14) 0.0412(13) 0.0270(12) 0.0188(12) 0.0149(12)
C7 0.0434(14) 0.0643(17) 0.0387(13) 0.0269(12) 0.0207(11) 0.0099(12)

loop_
_atom_type_symbol
_atom_type_description
_atom_type_scat_dispersion_real
_atom_type_scat_dispersion_imag
_atom_type_scat_source
C C 0.0033 0.0016 'International Tables Vol C Tables 4.2.6.8 and 6.1.1.4'
H H 0.0000 0.0000 'International Tables Vol C Tables 4.2.6.8 and 6.1.1.4'
N N 0.0061 0.0033 'International Tables Vol C Tables 4.2.6.8 and 6.1.1.4'
Si Si 0.0817 0.0704 'International Tables Vol C Tables 4.2.6.8 and 6.1.1.4'
Zn Zn 0.2839 1.4301 'International Tables Vol C Tables 4.2.6.8 and 6.1.1.4'

loop_
_geom_angle_atom_site_label_1
_geom_angle_atom_site_label_2
_geom_angle_atom_site_label_3
_geom_angle
_geom_angle_site_symmetry_3
C1 Zn C1' 10.3(3) .
C1 Zn N1 132.9(2) .
C1' Zn N1 142.1(2) .
C1 Zn N1 135.6(2) 2_666
C1' Zn N1 126.3(2) 2_666
N1 Zn N1 91.48(6) 2_666
N1 Si C3 112.22(11) .
N1 Si C5 111.58(11) .
C3 Si C5 109.65(13) .
N1 Si C4 106.70(10) .
C3 Si C4 107.78(12) .
C5 Si C4 108.74(13) .
N2 N1 Si 99.19(12) .
N2 N1 Zn 121.12(12) .
Si N1 Zn 114.24(9) .
N2 N1 Zn 121.85(12) 2_666
Si N1 Zn 112.96(9) 2_666
Zn N1 Zn 88.52(6) 2_666
C7 N2 C6 111.1(2) .
C7 N2 N1 110.06(17) .
C6 N2 N1 109.92(16) .
C2 C1 Zn 112.8(4) .
C2' C1' Zn 118.6(5) .

loop_
_geom_bond_atom_site_label_1
_geom_bond_atom_site_label_2
_geom_bond_distance
_geom_bond_site_symmetry_2
Zn C1 1.960(6) .
Zn C1' 1.992(7) .
Zn N1 2.0469(17) .
Zn N1 2.0592(17) 2_666
Si N1 1.7596(18) .
Si C3 1.862(3) .
Si C5 1.865(3) .
Si C4 1.869(2) .
N1 N2 1.499(2) .
N1 Zn 2.0592(17) 2_666
N2 C7 1.451(3) .
N2 C6 1.453(3) .
C1 C2 1.570(6) .
C1' C2' 1.517(10) .

loop_
_geom_torsion_atom_site_label_1
_geom_torsion_atom_site_label_2
_geom_torsion_atom_site_label_3
_geom_torsion_atom_site_label_4
_geom_torsion
_geom_torsion_site_symmetry_1
_geom_torsion_site_symmetry_4
C3 Si N1 N2 59.37(16) . .
C5 Si N1 N2 -64.14(16) . .
C4 Si N1 N2 177.21(13) . .
C3 Si N1 Zn -170.31(11) . .
C5 Si N1 Zn 66.18(13) . .
C4 Si N1 Zn -52.47(13) . .
C3 Si N1 Zn -71.10(13) . 2_666
C5 Si N1 Zn 165.38(11) . 2_666
C4 Si N1 Zn 46.73(13) . 2_666
C1 Zn N1 N2 55.9(3) . .
C1' Zn N1 N2 48.8(4) . .
N1 Zn N1 N2 -126.95(16) 2_666 .
C1 Zn N1 Si -62.6(2) . .
C1' Zn N1 Si -69.7(4) . .
N1 Zn N1 Si 114.60(11) 2_666 .
C1 Zn N1 Zn -177.2(2) . 2_666
C1' Zn N1 Zn 175.7(3) . 2_666
N1 Zn N1 Zn 0.0 2_666 2_666
Si N1 N2 C7 -119.44(17) . .
Zn N1 N2 C7 114.86(18) . .
Zn N1 N2 C7 5.0(2) 2_666 .
Si N1 N2 C6 117.83(16) . .
Zn N1 N2 C6 -7.9(2) . .
Zn N1 N2 C6 -117.72(17) 2_666 .
C1' Zn C1 C2 58.4(16) . .
N1 Zn C1 C2 -96.6(4) . .
N1 Zn C1 C2 87.4(4) 2_666 .
C1 Zn C1' C2' -68.2(16) . .
N1 Zn C1' C2' -37.9(8) . .
N1 Zn C1' C2' 136.8(5) 2_666 .
